data_4129057
loop_
_publ_author_name
'David, Arthur H. G.'
'Casares, Raquel'
'Cuerva, Juan M.'
'Campa\~na, Araceli G'
'Blanco, Victor'

_publ_section_title
;
 A [2]Rotaxane-Based Circularly Polarized Luminescence Switch.
;
_journal_name_full 'Journal of the American Chemical Society'
_journal_paper_doi 10.1021/jacs.9b07143
_journal_year 2019
_chemical_formula_sum 'C52 H46 Cl6 F6 K O8 P'
_chemical_formula_weight 1195.66
_space_group_crystal_system monoclinic
_space_group_IT_number 15
_space_group_name_Hall '-C 2yc'
_space_group_name_H-M_alt 'C 1 2/c 1'
_atom_sites_solution_hydrogens geom
_audit_creation_method SHELXL-2018/3
_cell_angle_alpha 90
_cell_angle_beta 99.497(2)
_cell_angle_gamma 90
_cell_formula_units_Z 4
_cell_length_a 13.3866(12)
_cell_length_b 22.472(2)
_cell_length_c 18.1039(17)
_cell_measurement_reflns_used 3329
_cell_measurement_temperature 293(2)
_cell_measurement_theta_max 22.1365
_cell_measurement_theta_min 2.2545
_cell_volume 5371.4(8)
_computing_cell_refinement 'SAINT V6.36A'
_computing_data_collection 'Bruker APEX'
_computing_data_reduction 'SAINT V6.36A'
_computing_molecular_graphics 'USCF Chimera 1.13 and OLEX2'
_computing_publication_material 'WINGX CIF routines'
_computing_structure_refinement 'SHELXL-2018/3 (Sheldrick, 2018)'
_computing_structure_solution 'SHEXLT-2018/2 (Sheldrick, 2018)'
_diffrn_ambient_temperature 293(2)
_diffrn_measured_fraction_theta_full 0.999
_diffrn_measured_fraction_theta_max 0.921
_diffrn_measurement_device_type 'Bruker SMART APEX'
_diffrn_radiation_type MoK\a
_diffrn_radiation_wavelength 0.71073
_diffrn_reflns_av_R_equivalents 0.0241
_diffrn_reflns_av_unetI/netI 0.0301
_diffrn_reflns_Laue_measured_fraction_full 0.999
_diffrn_reflns_Laue_measured_fraction_max 0.921
_diffrn_reflns_limit_h_max 17
_diffrn_reflns_limit_h_min -17
_diffrn_reflns_limit_k_max 16
_diffrn_reflns_limit_k_min -29
_diffrn_reflns_limit_l_max 23
_diffrn_reflns_limit_l_min -23
_diffrn_reflns_number 16688
_diffrn_reflns_point_group_measured_fraction_full 0.999
_diffrn_reflns_point_group_measured_fraction_max 0.921
_diffrn_reflns_theta_full 25.242
_diffrn_reflns_theta_max 28.053
_diffrn_reflns_theta_min 1.789
_exptl_absorpt_coefficient_mu 0.501
_exptl_absorpt_correction_T_max 1.000
_exptl_absorpt_correction_T_min 0.8842
_exptl_absorpt_correction_type multi-scan
_exptl_absorpt_process_details
;
SADABS v2.05 (Bruker) was used for absorption correction. 
A wR2(int) of 0.0186 was obtained after correction. 
The ratio of minimum to maximum transmission is 0.8842 
;
_exptl_crystal_colour brown
_exptl_crystal_density_diffrn 1.479
_exptl_crystal_description 'irregular block'
_exptl_crystal_F_000 2448
_exptl_crystal_size_max 0.460
_exptl_crystal_size_mid 0.340
_exptl_crystal_size_min 0.200
_refine_diff_density_max 0.626
_refine_diff_density_min -1.357
_refine_diff_density_rms 0.113
_refine_ls_extinction_method none
_refine_ls_goodness_of_fit_ref 1.343
_refine_ls_hydrogen_treatment constr
_refine_ls_matrix_type full
_refine_ls_number_parameters 327
_refine_ls_number_reflns 6016
_refine_ls_number_restraints 39
_refine_ls_restrained_S_all 1.615
_refine_ls_R_factor_all 0.1546
_refine_ls_R_factor_gt 0.1142
_refine_ls_shift/su_max 0.023
_refine_ls_shift/su_mean 0.002
_refine_ls_structure_factor_coef Fsqd
_refine_ls_weighting_details 'w=1/[\s^2^(Fo^2^)+(0.2000P)^2^] where P=(Fo^2^+2Fc^2^)/3'
_refine_ls_weighting_scheme calc
_refine_ls_wR_factor_gt 0.3619
_refine_ls_wR_factor_ref 0.4004
_reflns_Friedel_coverage 0.000
_reflns_number_gt 3190
_reflns_number_total 6016
_reflns_threshold_expression 'I > 2\s(I)'
_cod_data_source_file ja9b07143_si_002.cif
_cod_data_source_block shelx
_cod_original_cell_volume 5371.3(9)
_cod_original_sg_symbol_H-M 'C 2/c'
_cod_database_code 4129057
_shelx_shelxl_version_number 2018/3
_shelx_space_group_comment
;
The symmetry employed for this shelxl refinement is uniquely defined
by the following loop, which should always be used as a source of
symmetry information in preference to the above space-group names.
They are only intended as comments.
;
_shelx_estimated_absorpt_t_min 0.802
_shelx_estimated_absorpt_t_max 0.906

loop_
_space_group_symop_operation_xyz
'x, y, z'
'-x, y, -z+1/2'
'x+1/2, y+1/2, z'
'-x+1/2, y+1/2, -z+1/2'
'-x, -y, -z'
'x, -y, z-1/2'
'-x+1/2, -y+1/2, -z'
'x+1/2, -y+1/2, z-1/2'

loop_
_atom_site_label
_atom_site_type_symbol
_atom_site_fract_x
_atom_site_fract_y
_atom_site_fract_z
_atom_site_U_iso_or_equiv
_atom_site_adp_type
_atom_site_occupancy
_atom_site_site_symmetry_order
_atom_site_calc_flag
_atom_site_refinement_flags_posn
_atom_site_refinement_flags_adp
_atom_site_refinement_flags_occupancy
_atom_site_disorder_assembly
_atom_site_disorder_group
C1 C 0.1097(3) 0.54697(16) 0.7252(2) 0.0557(9) Uani 1 1 d . . . . .
C2 C 0.0384(3) 0.59288(16) 0.7245(2) 0.0559(9) Uani 1 1 d . . . . .
C3 C 0.0404(3) 0.64046(18) 0.6757(2) 0.0601(9) Uani 1 1 d . . . . .
H3 H -0.006111 0.672261 0.676613 0.072 Uiso 1 1 calc R U . . .
C4 C 0.1095(3) 0.64280(18) 0.6252(2) 0.0608(9) Uani 1 1 d . . . . .
C5 C 0.1801(3) 0.59591(17) 0.6261(2) 0.0567(9) Uani 1 1 d . . . . .
C6 C 0.1812(3) 0.54837(17) 0.6763(2) 0.0571(9) Uani 1 1 d . . . . .
C7 C 0.2565(3) 0.50254(19) 0.6771(3) 0.0685(11) Uani 1 1 d . . . . .
H7 H 0.259373 0.470777 0.712037 0.082 Uiso 1 1 calc R U . . .
C8 C 0.3236(3) 0.5043(2) 0.6284(3) 0.0823(13) Uani 1 1 d . . . . .
H8 H 0.373579 0.474086 0.630176 0.099 Uiso 1 1 calc R U . . .
C9 C 0.3197(3) 0.5515(2) 0.5739(3) 0.0781(13) Uani 1 1 d D . . . .
C10 C 0.3846(4) 0.5536(3) 0.5200(4) 0.1073(19) Uani 1 1 d D . . . .
H10 H 0.433907 0.523268 0.519396 0.129 Uiso 1 1 calc R U . . .
C11 C 0.3779(5) 0.5984(3) 0.4688(4) 0.109(2) Uani 1 1 d D . . . .
H11 H 0.421611 0.598430 0.432516 0.131 Uiso 1 1 calc R U . . .
C12 C 0.3104(4) 0.6423(3) 0.4690(3) 0.0940(16) Uani 1 1 d D . . . .
H12 H 0.308169 0.673287 0.433097 0.113 Uiso 1 1 calc R U . . .
C13 C 0.2428(3) 0.6440(2) 0.5206(2) 0.0744(12) Uani 1 1 d D . . . .
C14 C 0.2478(3) 0.59734(18) 0.5724(2) 0.0636(10) Uani 1 1 d D . . . .
C15 C 0.1706(4) 0.6899(2) 0.5212(3) 0.0818(13) Uani 1 1 d . . . . .
H15 H 0.165763 0.720627 0.484756 0.098 Uiso 1 1 calc R U . . .
C16 C 0.1100(3) 0.6905(2) 0.5714(2) 0.0709(11) Uani 1 1 d . . . . .
H16 H 0.065162 0.723143 0.572376 0.085 Uiso 1 1 calc R U . . .
C17 C 0.1732(4) 0.5013(2) 0.8426(3) 0.0923(16) Uani 1 1 d . . . . .
H17A H 0.205065 0.541153 0.849377 0.111 Uiso 1 1 calc R U . . .
H17B H 0.227662 0.471349 0.844083 0.111 Uiso 1 1 calc R U . . .
C18 C 0.1168(4) 0.4901(2) 0.9021(3) 0.0921(15) Uani 1 1 d . . . . .
H18A H 0.163570 0.486391 0.950257 0.111 Uiso 1 1 calc R U . . .
H18B H 0.069851 0.523506 0.906145 0.111 Uiso 1 1 calc R U . . .
C19 C -0.0135(4) 0.4271(3) 0.9325(3) 0.0882(14) Uani 1 1 d . . . . .
H19A H -0.060669 0.461399 0.927466 0.106 Uiso 1 1 calc R U . . .
H19B H 0.019724 0.424676 0.985487 0.106 Uiso 1 1 calc R U . . .
C20 C -0.0685(4) 0.3740(3) 0.9122(3) 0.1009(18) Uani 1 1 d . . . . .
H20A H -0.121964 0.369269 0.943563 0.121 Uiso 1 1 calc R U . . .
H20B H -0.022334 0.339410 0.921243 0.121 Uiso 1 1 calc R U . . .
C21 C -0.1781(4) 0.3273(3) 0.8133(4) 0.0988(17) Uani 1 1 d . . . . .
H21A H -0.244850 0.334029 0.828674 0.119 Uiso 1 1 calc R U . . .
H21B H -0.148643 0.290348 0.837660 0.119 Uiso 1 1 calc R U . . .
C22 C -0.1904(4) 0.3213(3) 0.7288(4) 0.107(2) Uani 1 1 d . . . . .
H22A H -0.237954 0.288424 0.711715 0.128 Uiso 1 1 calc R U . . .
H22B H -0.218936 0.358525 0.704762 0.128 Uiso 1 1 calc R U . . .
C23 C -0.0494(4) 0.2570(2) 0.7284(3) 0.0862(14) Uani 1 1 d . . . . .
C24 C -0.0969(6) 0.2014(3) 0.7077(4) 0.127(3) Uani 1 1 d . . . . .
H24 H -0.164127 0.200433 0.680746 0.153 Uiso 1 1 calc R U . . .
C25 C -0.0469(6) 0.1504(3) 0.7261(4) 0.146(3) Uani 1 1 d . . . . .
H25 H -0.075503 0.113785 0.706635 0.176 Uiso 1 1 calc R U . . .
O1 O 0.10771(18) 0.49872(11) 0.77182(14) 0.0612(7) Uani 1 1 d . . . . .
O2 O 0.0607(3) 0.43601(15) 0.88611(17) 0.0841(9) Uani 1 1 d . . . . .
O3 O -0.1135(2) 0.37584(16) 0.8352(2) 0.0878(10) Uani 1 1 d . . . . .
O4 O -0.0929(2) 0.30926(14) 0.70709(18) 0.0820(9) Uani 1 1 d . . . . .
F1A F 0.4368(10) 0.3905(6) 0.7072(9) 0.32(3) Uani 0.390(19) 1 d D U P A 1
F2A F 0.4311(10) 0.3306(7) 0.8113(7) 0.192(12) Uani 0.390(19) 1 d D . P A 1
F3A F 0.5694(8) 0.2752(5) 0.7885(7) 0.198(12) Uani 0.390(19) 1 d D . P A 1
F3B F 0.4332(11) 0.3530(10) 0.6731(9) 0.245(10) Uani 0.610(19) 1 d D . P A 2
F1B F 0.4201(7) 0.3786(4) 0.7606(9) 0.182(6) Uani 0.610(19) 1 d D . P A 2
F2B F 0.4227(6) 0.2875(4) 0.7553(13) 0.233(11) Uani 0.610(19) 1 d . . P A 2
P1 P 0.500000 0.33280(11) 0.750000 0.1001(7) Uani 1 2 d DS T P . .
K1 K 0.000000 0.40871(9) 0.750000 0.1100(7) Uani 1 2 d S T P . .

loop_
_atom_site_aniso_label
_atom_site_aniso_U_11
_atom_site_aniso_U_22
_atom_site_aniso_U_33
_atom_site_aniso_U_23
_atom_site_aniso_U_13
_atom_site_aniso_U_12
C1 0.0542(19) 0.052(2) 0.061(2) 0.0001(16) 0.0092(16) -0.0022(16)
C2 0.054(2) 0.055(2) 0.059(2) -0.0027(16) 0.0125(16) -0.0009(16)
C3 0.056(2) 0.057(2) 0.070(2) 0.0000(18) 0.0172(18) -0.0007(17)
C4 0.058(2) 0.063(2) 0.061(2) 0.0003(18) 0.0109(17) -0.0077(18)
C5 0.0507(19) 0.061(2) 0.059(2) -0.0095(17) 0.0104(16) -0.0081(16)
C6 0.0523(19) 0.057(2) 0.063(2) -0.0065(17) 0.0102(16) -0.0052(16)
C7 0.061(2) 0.062(2) 0.084(3) -0.009(2) 0.017(2) 0.0017(19)
C8 0.065(2) 0.078(3) 0.108(4) -0.018(3) 0.025(2) 0.002(2)
C9 0.068(3) 0.082(3) 0.090(3) -0.021(3) 0.032(2) -0.009(2)
C10 0.095(4) 0.108(4) 0.134(5) -0.037(4) 0.062(4) -0.015(3)
C11 0.097(4) 0.140(6) 0.103(4) -0.028(4) 0.059(4) -0.032(4)
C12 0.103(4) 0.110(4) 0.078(3) -0.008(3) 0.043(3) -0.036(3)
C13 0.074(3) 0.082(3) 0.070(3) -0.013(2) 0.020(2) -0.020(2)
C14 0.059(2) 0.074(3) 0.061(2) -0.0095(19) 0.0181(17) -0.0159(19)
C15 0.080(3) 0.088(3) 0.077(3) 0.012(2) 0.012(2) -0.026(3)
C16 0.072(3) 0.060(2) 0.078(3) 0.010(2) 0.004(2) -0.004(2)
C17 0.099(3) 0.088(3) 0.078(3) 0.016(3) -0.019(3) -0.024(3)
C18 0.119(4) 0.083(3) 0.068(3) 0.008(2) -0.003(3) -0.012(3)
C19 0.099(3) 0.098(4) 0.071(3) 0.011(3) 0.026(3) 0.013(3)
C20 0.088(3) 0.126(5) 0.090(4) 0.039(3) 0.018(3) 0.000(3)
C21 0.065(3) 0.099(4) 0.132(5) 0.026(3) 0.016(3) -0.011(3)
C22 0.060(3) 0.107(4) 0.142(5) 0.039(4) -0.017(3) -0.016(3)
C23 0.096(3) 0.064(3) 0.085(3) 0.005(2) -0.025(2) -0.009(2)
C24 0.145(5) 0.094(4) 0.118(5) 0.017(4) -0.051(4) -0.041(4)
C25 0.197(8) 0.064(3) 0.154(6) 0.008(4) -0.044(5) -0.018(4)
O1 0.0592(14) 0.0584(15) 0.0645(16) 0.0088(12) 0.0052(12) -0.0027(12)
O2 0.105(2) 0.077(2) 0.0685(18) 0.0072(15) 0.0106(17) -0.0089(18)
O3 0.0718(19) 0.094(2) 0.098(2) 0.0302(18) 0.0152(17) 0.0028(17)
O4 0.0661(17) 0.0713(19) 0.100(2) 0.0147(16) -0.0114(15) -0.0072(15)
F1A 0.23(3) 0.19(2) 0.49(6) 0.15(3) -0.10(3) 0.06(2)
F2A 0.162(13) 0.28(3) 0.162(12) -0.083(15) 0.108(10) -0.056(14)
F3A 0.110(10) 0.201(18) 0.258(19) 0.154(16) -0.046(10) -0.015(9)
F3B 0.172(11) 0.30(3) 0.244(13) 0.112(15) -0.017(9) -0.029(12)
F1B 0.134(7) 0.107(6) 0.317(17) 0.047(8) 0.072(10) 0.032(5)
F2B 0.072(5) 0.092(6) 0.53(3) 0.041(11) 0.051(10) -0.001(4)
P1 0.0644(11) 0.1083(16) 0.1279(18) 0.000 0.0168(11) 0.000
K1 0.1112(13) 0.1023(14) 0.1153(14) 0.000 0.0150(11) 0.000

loop_
_atom_type_symbol
_atom_type_description
_atom_type_scat_dispersion_real
_atom_type_scat_dispersion_imag
_atom_type_scat_source
C C 0.0033 0.0016 'International Tables Vol C Tables 4.2.6.8 and 6.1.1.4'
H H 0.0000 0.0000 'International Tables Vol C Tables 4.2.6.8 and 6.1.1.4'
O O 0.0106 0.0060 'International Tables Vol C Tables 4.2.6.8 and 6.1.1.4'
F F 0.0171 0.0103 'International Tables Vol C Tables 4.2.6.8 and 6.1.1.4'
P P 0.1023 0.0942 'International Tables Vol C Tables 4.2.6.8 and 6.1.1.4'
K K 0.2009 0.2494 'International Tables Vol C Tables 4.2.6.8 and 6.1.1.4'
Cl Cl 0.1484 0.1585 'International Tables Vol C Tables 4.2.6.8 and 6.1.1.4'

loop_
_geom_angle_atom_site_label_1
_geom_angle_atom_site_label_2
_geom_angle_atom_site_label_3
_geom_angle
_geom_angle_site_symmetry_1
_geom_angle_site_symmetry_3
O1 C1 C2 120.1(3) . .
O1 C1 C6 119.1(3) . .
C2 C1 C6 120.7(3) . .
O1 C1 K1 33.97(15) . .
C2 C1 K1 110.8(2) . .
C6 C1 K1 116.4(2) . .
C3 C2 C1 119.1(3) . .
C3 C2 C2 118.8(3) . 2_556
C1 C2 C2 122.1(3) . 2_556
C2 C3 C4 121.8(4) . .
C2 C3 H3 119.1 . .
C4 C3 H3 119.1 . .
C3 C4 C5 118.3(4) . .
C3 C4 C16 122.9(4) . .
C5 C4 C16 118.8(4) . .
C6 C5 C4 120.8(3) . .
C6 C5 C14 121.1(4) . .
C4 C5 C14 118.1(4) . .
C5 C6 C1 119.3(3) . .
C5 C6 C7 119.0(4) . .
C1 C6 C7 121.7(4) . .
C8 C7 C6 120.6(4) . .
C8 C7 H7 119.7 . .
C6 C7 H7 119.7 . .
C7 C8 C9 120.8(4) . .
C7 C8 H8 119.6 . .
C9 C8 H8 119.6 . .
C14 C9 C10 117.4(5) . .
C14 C9 C8 119.9(4) . .
C10 C9 C8 122.7(5) . .
C11 C10 C9 121.1(6) . .
C11 C10 H10 119.4 . .
C9 C10 H10 119.4 . .
C12 C11 C10 120.9(5) . .
C12 C11 H11 119.6 . .
C10 C11 H11 119.6 . .
C11 C12 C13 122.0(5) . .
C11 C12 H12 119.0 . .
C13 C12 H12 119.0 . .
C14 C13 C12 117.5(5) . .
C14 C13 C15 119.8(4) . .
C12 C13 C15 122.7(5) . .
C13 C14 C9 121.1(4) . .
C13 C14 C5 120.4(4) . .
C9 C14 C5 118.5(4) . .
C16 C15 C13 120.9(4) . .
C16 C15 H15 119.6 . .
C13 C15 H15 119.6 . .
C15 C16 C4 121.9(5) . .
C15 C16 H16 119.0 . .
C4 C16 H16 119.0 . .
O1 C17 C18 110.1(4) . .
O1 C17 K1 41.83(18) . .
C18 C17 K1 81.9(3) . .
O1 C17 H17A 109.6 . .
C18 C17 H17A 109.6 . .
K1 C17 H17A 150.6 . .
O1 C17 H17B 109.6 . .
C18 C17 H17B 109.6 . .
K1 C17 H17B 92.1 . .
H17A C17 H17B 108.1 . .
O2 C18 C17 108.7(4) . .
O2 C18 K1 40.31(19) . .
C17 C18 K1 73.8(3) . .
O2 C18 H18A 109.9 . .
C17 C18 H18A 109.9 . .
K1 C18 H18A 142.7 . .
O2 C18 H18B 109.9 . .
C17 C18 H18B 109.9 . .
K1 C18 H18B 104.6 . .
H18A C18 H18B 108.3 . .
O2 C19 C20 110.4(4) . .
O2 C19 K1 43.8(2) . .
C20 C19 K1 75.6(3) . .
O2 C19 H19A 109.6 . .
C20 C19 H19A 109.6 . .
K1 C19 H19A 98.2 . .
O2 C19 H19B 109.6 . .
C20 C19 H19B 109.6 . .
K1 C19 H19B 148.9 . .
H19A C19 H19B 108.1 . .
C19 C20 O3 110.3(4) . .
C19 C20 K1 79.9(3) . .
O3 C20 K1 42.2(2) . .
C19 C20 H20A 109.6 . .
O3 C20 H20A 109.6 . .
K1 C20 H20A 150.0 . .
C19 C20 H20B 109.6 . .
O3 C20 H20B 109.6 . .
K1 C20 H20B 94.3 . .
H20A C20 H20B 108.1 . .
O3 C21 C22 108.1(4) . .
O3 C21 K1 40.0(2) . .
C22 C21 K1 70.7(3) . .
O3 C21 H21A 110.1 . .
C22 C21 H21A 110.1 . .
K1 C21 H21A 137.5 . .
O3 C21 H21B 110.1 . .
C22 C21 H21B 110.1 . .
K1 C21 H21B 110.8 . .
H21A C21 H21B 108.4 . .
O4 C22 C21 109.7(4) . .
O4 C22 K1 53.8(2) . .
C21 C22 K1 82.7(3) . .
O4 C22 H22A 109.7 . .
C21 C22 H22A 109.7 . .
K1 C22 H22A 163.0 . .
O4 C22 H22B 109.7 . .
C21 C22 H22B 109.7 . .
K1 C22 H22B 77.0 . .
H22A C22 H22B 108.2 . .
O4 C23 C23 118.7(2) . 2_556
O4 C23 C24 122.6(4) . .
C23 C23 C24 118.7(3) 2_556 .
O4 C23 K1 40.49(18) . .
C23 C23 K1 78.23(7) 2_556 .
C24 C23 K1 163.1(4) . .
C25 C24 C23 120.1(6) . .
C25 C24 H24 120.0 . .
C23 C24 H24 120.0 . .
C24 C25 C25 120.8(4) . 2_556
C24 C25 H25 119.6 . .
C25 C25 H25 119.6 2_556 .
C1 O1 C17 116.5(3) . .
C1 O1 K1 128.0(2) . .
C17 O1 K1 115.5(2) . .
C19 O2 C18 113.3(4) . .
C19 O2 K1 113.4(3) . .
C18 O2 K1 118.3(3) . .
C21 O3 C20 113.1(4) . .
C21 O3 K1 118.2(3) . .
C20 O3 K1 114.8(3) . .
C23 O4 C22 117.0(4) . .
C23 O4 K1 120.1(2) . .
C22 O4 K1 99.6(3) . .
P1 F3B F1B 54.4(6) . .
P1 F1B F3B 58.4(6) . .
F2B P1 F2B 92.0(9) . 2_656
F2B P1 F1B 86.7(6) . .
F2B P1 F1B 176.3(12) 2_656 .
F1B P1 F1B 94.7(8) 2_656 .
F2A P1 F2A 176.3(12) . 2_656
F2B P1 F3B 87.4(9) . .
F2B P1 F3B 116.2(14) 2_656 .
F1B P1 F3B 90.1(9) 2_656 .
F1B P1 F3B 67.2(8) . .
F2A P1 F3B 72.5(8) . 2_656
F2A P1 F3B 108.6(9) 2_656 2_656
F2A P1 F1A 90.5(7) . 2_656
F2A P1 F1A 92.3(8) 2_656 2_656
F2A P1 F1A 92.3(8) . .
F2A P1 F1A 90.5(7) 2_656 .
F1A P1 F1A 77.9(9) 2_656 .
F2A P1 F3A 85.3(6) . 2_656
F2A P1 F3A 91.8(7) 2_656 2_656
F1A P1 F3A 175.8(7) 2_656 2_656
F1A P1 F3A 101.7(4) . 2_656
F2A P1 F3A 91.8(7) . .
F2A P1 F3A 85.3(6) 2_656 .
F1A P1 F3A 101.7(4) 2_656 .
F1A P1 F3A 175.8(7) . .
F3A P1 F3A 78.9(8) 2_656 .
O3 K1 O3 144.9(2) 2_556 .
O3 K1 O1 86.65(10) 2_556 .
O3 K1 O1 123.42(12) . .
O3 K1 O1 123.42(12) 2_556 2_556
O3 K1 O1 86.65(10) . 2_556
O1 K1 O1 70.54(13) . 2_556
O3 K1 O2 123.43(11) 2_556 .
O3 K1 O2 66.09(12) . .
O1 K1 O2 64.11(10) . .
O1 K1 O2 92.42(11) 2_556 .
O3 K1 O2 66.09(12) 2_556 2_556
O3 K1 O2 123.43(11) . 2_556
O1 K1 O2 92.42(11) . 2_556
O1 K1 O2 64.11(10) 2_556 2_556
O2 K1 O2 152.04(17) . 2_556
O3 K1 O4 67.36(12) 2_556 2_556
O3 K1 O4 82.48(12) . 2_556
O1 K1 O4 114.51(9) . 2_556
O1 K1 O4 169.03(10) 2_556 2_556
O2 K1 O4 81.81(11) . 2_556
O2 K1 O4 123.76(11) 2_556 2_556
O3 K1 O4 82.49(12) 2_556 .
O3 K1 O4 67.36(12) . .
O1 K1 O4 169.03(10) . .
O1 K1 O4 114.51(9) 2_556 .
O2 K1 O4 123.76(11) . .
O2 K1 O4 81.81(11) 2_556 .
O4 K1 O4 62.41(14) 2_556 .
O3 K1 C22 47.49(16) 2_556 2_556
O3 K1 C22 107.73(16) . 2_556
O1 K1 C22 92.93(12) . 2_556
O1 K1 C22 162.58(15) 2_556 2_556
O2 K1 C22 84.85(14) . 2_556
O2 K1 C22 112.78(14) 2_556 2_556
O4 K1 C22 26.61(15) 2_556 2_556
O4 K1 C22 80.85(14) . 2_556
O3 K1 C22 107.73(16) 2_556 .
O3 K1 C22 47.49(16) . .
O1 K1 C22 162.58(14) . .
O1 K1 C22 92.93(12) 2_556 .
O2 K1 C22 112.78(14) . .
O2 K1 C22 84.85(14) 2_556 .
O4 K1 C22 80.85(14) 2_556 .
O4 K1 C22 26.61(15) . .
C22 K1 C22 104.0(2) 2_556 .
O3 K1 C20 23.03(13) 2_556 2_556
O3 K1 C20 141.11(16) . 2_556
O1 K1 C20 95.43(13) . 2_556
O1 K1 C20 106.85(14) 2_556 2_556
O2 K1 C20 145.73(12) . 2_556
O2 K1 C20 44.55(14) 2_556 2_556
O4 K1 C20 82.79(15) 2_556 2_556
O4 K1 C20 73.91(14) . 2_556
C22 K1 C20 68.24(16) 2_556 2_556
C22 K1 C20 94.64(17) . 2_556
O3 K1 C20 141.11(16) 2_556 .
O3 K1 C20 23.02(13) . .
O1 K1 C20 106.85(14) . .
O1 K1 C20 95.43(13) 2_556 .
O2 K1 C20 44.55(14) . .
O2 K1 C20 145.73(12) 2_556 .
O4 K1 C20 73.91(14) 2_556 .
O4 K1 C20 82.79(15) . .
C22 K1 C20 94.64(17) 2_556 .
C22 K1 C20 68.24(16) . .
C20 K1 C20 152.8(3) 2_556 .

loop_
_geom_bond_atom_site_label_1
_geom_bond_atom_site_label_2
_geom_bond_distance
_geom_bond_site_symmetry_2
C1 O1 1.377(4) .
C1 C2 1.404(5) .
C1 C6 1.408(5) .
C1 K1 3.497(4) .
C2 C3 1.390(5) .
C2 C2 1.489(7) 2_556
C3 C4 1.405(5) .
C3 H3 0.9500 .
C4 C5 1.414(5) .
C4 C16 1.449(6) .
C5 C6 1.401(6) .
C5 C14 1.435(5) .
C6 C7 1.439(5) .
C7 C8 1.359(6) .
C7 H7 0.9500 .
C8 C9 1.443(7) .
C8 H8 0.9500 .
C9 C14 1.408(6) .
C9 C10 1.411(6) .
C10 C11 1.360(8) .
C10 H10 0.9500 .
C11 C12 1.338(7) .
C11 H11 0.9500 .
C12 C13 1.404(6) .
C12 H12 0.9500 .
C13 C14 1.400(6) .
C13 C15 1.415(7) .
C15 C16 1.314(6) .
C15 H15 0.9500 .
C16 H16 0.9500 .
C17 O1 1.430(5) .
C17 C18 1.435(7) .
C17 K1 3.352(5) .
C17 H17A 0.9900 .
C17 H17B 0.9900 .
C18 O2 1.432(6) .
C18 K1 3.456(5) .
C18 H18A 0.9900 .
C18 H18B 0.9900 .
C19 O2 1.418(5) .
C19 C20 1.419(8) .
C19 K1 3.364(5) .
C19 H19A 0.9900 .
C19 H19B 0.9900 .
C20 O3 1.426(6) .
C20 K1 3.311(5) .
C20 H20A 0.9900 .
C20 H20B 0.9900 .
C21 O3 1.409(6) .
C21 C22 1.519(9) .
C21 K1 3.354(5) .
C21 H21A 0.9900 .
C21 H21B 0.9900 .
C22 O4 1.449(7) .
C22 K1 3.191(5) .
C22 H22A 0.9900 .
C22 H22B 0.9900 .
C23 O4 1.339(6) .
C23 C23 1.421(9) 2_556
C23 C24 1.424(7) .
C23 K1 3.482(5) .
C24 C25 1.342(9) .
C24 H24 0.9500 .
C25 C25 1.403(14) 2_556
C25 H25 0.9500 .
O1 K1 2.478(3) .
O2 K1 2.539(3) .
O3 K1 2.450(3) .
O4 K1 2.613(4) .
F1A P1 1.668(9) .
F2A P1 1.556(6) .
F3A P1 1.676(9) .
F3B P1 1.591(13) .
F3B F1B 1.72(2) .
F1B P1 1.519(9) .
F2B P1 1.465(8) .

loop_
_geom_torsion_atom_site_label_1
_geom_torsion_atom_site_label_2
_geom_torsion_atom_site_label_3
_geom_torsion_atom_site_label_4
_geom_torsion
_geom_torsion_site_symmetry_1
_geom_torsion_site_symmetry_4
O1 C1 C2 C3 -178.5(3) . .
C6 C1 C2 C3 -1.2(5) . .
K1 C1 C2 C3 -142.2(3) . .
O1 C1 C2 C2 2.7(6) . 2_556
C6 C1 C2 C2 -180.0(4) . 2_556
K1 C1 C2 C2 39.0(5) . 2_556
C1 C2 C3 C4 2.4(6) . .
C2 C2 C3 C4 -178.7(4) 2_556 .
C2 C3 C4 C5 -1.8(6) . .
C2 C3 C4 C16 177.0(4) . .
C3 C4 C5 C6 -0.1(5) . .
C16 C4 C5 C6 -178.9(4) . .
C3 C4 C5 C14 177.6(3) . .
C16 C4 C5 C14 -1.2(5) . .
C4 C5 C6 C1 1.3(5) . .
C14 C5 C6 C1 -176.3(3) . .
C4 C5 C6 C7 -178.0(3) . .
C14 C5 C6 C7 4.4(5) . .
O1 C1 C6 C5 176.7(3) . .
C2 C1 C6 C5 -0.7(5) . .
K1 C1 C6 C5 138.3(3) . .
O1 C1 C6 C7 -4.0(5) . .
C2 C1 C6 C7 178.6(3) . .
K1 C1 C6 C7 -42.4(4) . .
C5 C6 C7 C8 -2.0(6) . .
C1 C6 C7 C8 178.7(4) . .
C6 C7 C8 C9 -1.1(7) . .
C7 C8 C9 C14 1.9(7) . .
C7 C8 C9 C10 -177.0(4) . .
C14 C9 C10 C11 0.1(8) . .
C8 C9 C10 C11 179.1(5) . .
C9 C10 C11 C12 1.1(10) . .
C10 C11 C12 C13 -1.0(9) . .
C11 C12 C13 C14 -0.4(7) . .
C11 C12 C13 C15 -179.5(5) . .
C12 C13 C14 C9 1.7(6) . .
C15 C13 C14 C9 -179.2(4) . .
C12 C13 C14 C5 -179.3(4) . .
C15 C13 C14 C5 -0.2(6) . .
C10 C9 C14 C13 -1.6(6) . .
C8 C9 C14 C13 179.4(4) . .
C10 C9 C14 C5 179.4(4) . .
C8 C9 C14 C5 0.4(6) . .
C6 C5 C14 C13 177.4(4) . .
C4 C5 C14 C13 -0.3(5) . .
C6 C5 C14 C9 -3.6(5) . .
C4 C5 C14 C9 178.8(4) . .
C14 C13 C15 C16 2.3(7) . .
C12 C13 C15 C16 -178.6(5) . .
C13 C15 C16 C4 -4.0(7) . .
C3 C4 C16 C15 -175.3(4) . .
C5 C4 C16 C15 3.4(6) . .
O1 C17 C18 O2 51.8(5) . .
K1 C17 C18 O2 20.4(3) . .
O1 C17 C18 K1 31.4(3) . .
O2 C19 C20 O3 -56.9(6) . .
K1 C19 C20 O3 -29.8(4) . .
O2 C19 C20 K1 -27.1(3) . .
O3 C21 C22 O4 61.8(6) . .
K1 C21 C22 O4 47.3(3) . .
O3 C21 C22 K1 14.4(3) . .
O4 C23 C24 C25 175.2(7) . .
C23 C23 C24 C25 -2.7(11) 2_556 .
K1 C23 C24 C25 177.2(12) . .
C23 C24 C25 C25 8.2(16) . 2_556
C2 C1 O1 C17 -95.1(4) . .
C6 C1 O1 C17 87.5(5) . .
K1 C1 O1 C17 -177.8(5) . .
C2 C1 O1 K1 82.6(4) . .
C6 C1 O1 K1 -94.8(3) . .
C18 C17 O1 C1 127.4(4) . .
K1 C17 O1 C1 178.0(4) . .
C18 C17 O1 K1 -50.6(5) . .
C20 C19 O2 C18 178.0(4) . .
K1 C19 O2 C18 138.5(4) . .
C20 C19 O2 K1 39.6(5) . .
C17 C18 O2 C19 -167.5(4) . .
K1 C18 O2 C19 -136.3(5) . .
C17 C18 O2 K1 -31.2(5) . .
C22 C21 O3 C20 -159.7(4) . .
K1 C21 O3 C20 -138.3(5) . .
C22 C21 O3 K1 -21.4(5) . .
C19 C20 O3 C21 -173.6(4) . .
K1 C20 O3 C21 139.8(5) . .
C19 C20 O3 K1 46.7(6) . .
C23 C23 O4 C22 -123.6(7) 2_556 .
C24 C23 O4 C22 58.5(7) . .
K1 C23 O4 C22 -120.7(5) . .
C23 C23 O4 K1 -2.9(8) 2_556 .
C24 C23 O4 K1 179.1(5) . .
C21 C22 O4 C23 66.4(6) . .
K1 C22 O4 C23 131.0(4) . .
C21 C22 O4 K1 -64.6(4) . .
F3B F1B P1 F2B -88.5(10) . .
F3B F1B P1 F1B 88.1(9) . 2_656
F3B F1B P1 F3B 155.2(13) . 2_656
F1B F3B P1 F2B 87.6(8) . .
F1B F3B P1 F2B 178.5(7) . 2_656
F1B F3B P1 F1B -95.1(8) . 2_656
F1B F3B P1 F3B -50.1(5) . 2_656
